data_2016873
loop_
_publ_author_name
'Wang, Xiu-Yan'
'Wang, Jia-Jun'
'Ng, Seik Weng'

_publ_section_title
;
 Influence of nitrogen-containing chelating ligands on the structures
 of zinc(II) 4,4'-ethylenedibenzoates
;
_journal_coeditor_code SK3269
_journal_issue 12
_journal_name_full 'Acta Crystallographica Section C'
_journal_page_first m401
_journal_page_last m404
_journal_paper_doi 10.1107/S0108270108038328
_journal_volume 64
_journal_year 2008
_chemical_formula_iupac '[Zn2 (C2 H3 O2)2 (C16 H10 O4) (C18 H10 N4)2 (H2 O)2], 2H2 O'
_chemical_formula_moiety 'C56 H40 N8 O10 Zn2, 2(H2 O)'
_chemical_formula_sum 'C56 H44 N8 O12 Zn2'
_chemical_formula_weight 1151.73
_chemical_name_systematic
;
\m-4,4'-ethylenedicarboxylato-bis[acetatoaqua(dipyrido[3,2-a:2',3'-
c]phenazine)zinc(II)] dihydrate
;
_space_group_IT_number 14
_symmetry_cell_setting monoclinic
_symmetry_space_group_name_Hall '-P 2yn'
_symmetry_space_group_name_H-M 'P 1 21/n 1'
_atom_sites_solution_hydrogens geom
_atom_sites_solution_primary direct
_atom_sites_solution_secondary difmap
_audit_creation_method SHELXL-97
_cell_angle_alpha 90.00
_cell_angle_beta 98.391(2)
_cell_angle_gamma 90.00
_cell_formula_units_Z 2
_cell_length_a 13.1521(12)
_cell_length_b 11.9082(11)
_cell_length_c 15.9668(15)
_cell_measurement_reflns_used 4853
_cell_measurement_temperature 293(2)
_cell_measurement_theta_max 25.99
_cell_measurement_theta_min 1.08
_cell_volume 2473.9(4)
_computing_cell_refinement 'SAINT (Bruker, 1999)'
_computing_data_collection 'SMART (Bruker, 1997)'
_computing_data_reduction 'SAINT (Bruker, 1999)'
_computing_molecular_graphics 'SHELXTL-Plus (Sheldrick, 2008)'
_computing_publication_material 'SHELXL97 (Sheldrick, 2008)'
_computing_structure_refinement 'SHELXL97 (Sheldrick, 2008)'
_computing_structure_solution 'SHELXS97 (Sheldrick, 2008)'
_diffrn_ambient_temperature 293(2)
_diffrn_measured_fraction_theta_full 1.000
_diffrn_measured_fraction_theta_max 1.000
_diffrn_measurement_device_type 'Bruker APEX diffractometer'
_diffrn_measurement_method '\f and \w scans'
_diffrn_radiation_monochromator graphite
_diffrn_radiation_source 'fine-focus sealed tube'
_diffrn_radiation_type MoK\a
_diffrn_radiation_wavelength 0.71073
_diffrn_reflns_av_R_equivalents 0.0556
_diffrn_reflns_av_sigmaI/netI 0.0699
_diffrn_reflns_limit_h_max 15
_diffrn_reflns_limit_h_min -16
_diffrn_reflns_limit_k_max 14
_diffrn_reflns_limit_k_min -14
_diffrn_reflns_limit_l_max 19
_diffrn_reflns_limit_l_min -11
_diffrn_reflns_number 13276
_diffrn_reflns_theta_full 25.00
_diffrn_reflns_theta_max 25.99
_diffrn_reflns_theta_min 1.88
_diffrn_standards_decay_% 0
_diffrn_standards_interval_count 0
_diffrn_standards_interval_time 0
_diffrn_standards_number 0
_exptl_absorpt_coefficient_mu 1.046
_exptl_absorpt_correction_T_max 0.755
_exptl_absorpt_correction_T_min 0.701
_exptl_absorpt_correction_type multi-scan
_exptl_absorpt_process_details '(SADABS; Sheldrick, 1996)'
_exptl_crystal_colour 'pale yellow'
_exptl_crystal_density_diffrn 1.546
_exptl_crystal_density_method 'not measured'
_exptl_crystal_description block
_exptl_crystal_F_000 1184
_exptl_crystal_size_max 0.33
_exptl_crystal_size_mid 0.30
_exptl_crystal_size_min 0.27
_refine_diff_density_max 0.974
_refine_diff_density_min -0.316
_refine_ls_extinction_method none
_refine_ls_goodness_of_fit_ref 1.013
_refine_ls_hydrogen_treatment mixed
_refine_ls_matrix_type full
_refine_ls_number_parameters 368
_refine_ls_number_reflns 4853
_refine_ls_number_restraints 6
_refine_ls_restrained_S_all 1.012
_refine_ls_R_factor_all 0.0863
_refine_ls_R_factor_gt 0.0459
_refine_ls_shift/su_max 0.001
_refine_ls_shift/su_mean 0.000
_refine_ls_structure_factor_coef Fsqd
_refine_ls_weighting_details 'calc w=1/[\s^2^(Fo^2^)+(0.0509P)^2^+0.3893P] where P=(Fo^2^+2Fc^2^)/3'
_refine_ls_weighting_scheme calc
_refine_ls_wR_factor_gt 0.1006
_refine_ls_wR_factor_ref 0.1156
_reflns_number_gt 3145
_reflns_number_total 4853
_reflns_threshold_expression I>2\s(I)
_cod_data_source_file sk3269.cif
_cod_data_source_block I
_cod_original_sg_symbol_H-M 'P 21/n'
_cod_database_code 2016873
_cod_database_fobs_code 2016873

loop_
_symmetry_equiv_pos_as_xyz
'x, y, z'
'-x+1/2, y+1/2, -z+1/2'
'-x, -y, -z'
'x-1/2, -y-1/2, z-1/2'

loop_
_atom_site_type_symbol
_atom_site_label
_atom_site_fract_x
_atom_site_fract_y
_atom_site_fract_z
_atom_site_U_iso_or_equiv
_atom_site_adp_type
_atom_site_calc_flag
_atom_site_refinement_flags
_atom_site_occupancy
C C1 1.1960(3) 0.2598(3) 0.7662(2) 0.0391(10) Uani d . 1
H H1 1.2227 0.2363 0.8205 0.047 Uiso calc R 1
C C2 1.2583(3) 0.3210(3) 0.7205(2) 0.0387(10) Uani d . 1
H H2 1.3248 0.3400 0.7445 0.046 Uiso calc R 1
C C3 1.2210(3) 0.3536(3) 0.6392(2) 0.0362(9) Uani d . 1
H H3 1.2620 0.3947 0.6075 0.043 Uiso calc R 1
C C4 1.1203(3) 0.3242(3) 0.6047(2) 0.0288(8) Uani d . 1
C C5 1.0621(2) 0.2653(3) 0.6559(2) 0.0260(8) Uani d . 1
C C6 0.9543(2) 0.2354(3) 0.6260(2) 0.0248(8) Uani d . 1
C C7 0.9085(2) 0.2682(3) 0.5453(2) 0.0265(8) Uani d . 1
C C8 0.8049(3) 0.2408(3) 0.5223(2) 0.0332(9) Uani d . 1
H H8 0.7708 0.2618 0.4695 0.040 Uiso calc R 1
C C9 0.7534(3) 0.1831(3) 0.5775(2) 0.0352(9) Uani d . 1
H H9 0.6846 0.1640 0.5626 0.042 Uiso calc R 1
C C10 0.8065(3) 0.1539(3) 0.6560(2) 0.0306(8) Uani d . 1
H H10 0.7718 0.1143 0.6933 0.037 Uiso calc R 1
C C11 0.9694(3) 0.3267(3) 0.4896(2) 0.0280(8) Uani d . 1
C C12 1.0743(3) 0.3544(3) 0.5183(2) 0.0273(8) Uani d . 1
C C13 1.0871(3) 0.4338(3) 0.3895(2) 0.0312(8) Uani d . 1
C C14 0.9822(3) 0.4082(3) 0.3616(2) 0.0300(8) Uani d . 1
C C15 0.9365(3) 0.4426(3) 0.2792(2) 0.0382(9) Uani d . 1
H H15 0.8676 0.4275 0.2602 0.046 Uiso calc R 1
C C16 0.9949(3) 0.4979(3) 0.2287(2) 0.0436(11) Uani d . 1
H H16 0.9651 0.5210 0.1750 0.052 Uiso calc R 1
C C17 1.0998(3) 0.5209(3) 0.2562(2) 0.0400(10) Uani d . 1
H H17 1.1381 0.5582 0.2203 0.048 Uiso calc R 1
C C18 1.1449(3) 0.4894(3) 0.3337(2) 0.0403(10) Uani d . 1
H H18 1.2143 0.5042 0.3508 0.048 Uiso calc R 1
C C19 0.9122(3) 0.2949(3) 0.9302(2) 0.0367(9) Uani d . 1
C C20 0.8166(3) 0.3448(3) 0.9548(2) 0.0335(9) Uani d . 1
C C21 0.8161(3) 0.3905(3) 1.0340(2) 0.0429(10) Uani d . 1
H H21 0.8761 0.3897 1.0729 0.052 Uiso calc R 1
C C22 0.7276(3) 0.4378(3) 1.0566(3) 0.0449(10) Uani d . 1
H H22 0.7293 0.4691 1.1101 0.054 Uiso calc R 1
C C23 0.6363(3) 0.4390(3) 1.0000(2) 0.0366(9) Uani d . 1
C C24 0.6372(3) 0.3898(3) 0.9203(2) 0.0372(9) Uani d . 1
H H24 0.5770 0.3882 0.8817 0.045 Uiso calc R 1
C C25 0.7248(3) 0.3443(3) 0.8986(2) 0.0347(9) Uani d . 1
H H25 0.7233 0.3122 0.8453 0.042 Uiso calc R 1
C C26 0.5445(3) 0.4913(3) 1.0252(2) 0.0397(10) Uani d . 1
H H26 0.5486 0.5143 1.0813 0.048 Uiso calc R 1
C C27 0.9690(3) -0.0637(3) 0.8031(2) 0.0339(9) Uani d . 1
C C28 0.9534(3) -0.1872(3) 0.8150(3) 0.0522(11) Uani d . 1
H H28A 0.8965 -0.1985 0.8456 0.078 Uiso calc R 1
H H28B 1.0144 -0.2190 0.8464 0.078 Uiso calc R 1
H H28C 0.9391 -0.2230 0.7607 0.078 Uiso calc R 1
N N1 1.0988(2) 0.2329(2) 0.73566(17) 0.0287(7) Uani d . 1
N N2 0.9046(2) 0.1798(2) 0.68043(18) 0.0275(7) Uani d . 1
N N3 0.9244(2) 0.3537(2) 0.41198(17) 0.0318(7) Uani d . 1
N N4 1.1320(2) 0.4061(2) 0.46899(18) 0.0316(7) Uani d . 1
O O1 0.90388(18) 0.2547(2) 0.85523(15) 0.0367(6) Uani d . 1
O O2 0.9939(2) 0.2967(2) 0.98203(17) 0.0499(7) Uani d . 1
O O1W 1.1021(2) 0.1477(3) 0.91089(15) 0.0368(6) Uani d D 1
H HW11 1.072(3) 0.196(2) 0.939(2) 0.052(15) Uiso d D 1
H HW12 1.115(3) 0.091(2) 0.943(2) 0.055(14) Uiso d D 1
O O3 0.91071(19) 0.0049(2) 0.83334(16) 0.0390(6) Uani d . 1
O O2W 1.1392(3) -0.0398(3) 1.00433(18) 0.0506(8) Uani d D 1
H HW21 1.116(4) -0.022(4) 1.049(2) 0.10(2) Uiso d D 1
H HW22 1.201(2) -0.059(6) 1.019(4) 0.19(4) Uiso d D 1
O O4 1.03961(19) -0.0296(2) 0.76466(16) 0.0413(7) Uani d . 1
Zn Zn1 0.99354(3) 0.14710(4) 0.80232(3) 0.03063(15) Uani d . 1

loop_
_atom_site_aniso_label
_atom_site_aniso_U_11
_atom_site_aniso_U_22
_atom_site_aniso_U_33
_atom_site_aniso_U_12
_atom_site_aniso_U_13
_atom_site_aniso_U_23
C1 0.032(2) 0.054(3) 0.028(2) -0.0035(19) -0.0059(17) 0.004(2)
C2 0.027(2) 0.055(3) 0.031(2) -0.0093(18) -0.0020(17) 0.0034(19)
C3 0.030(2) 0.048(2) 0.030(2) -0.0052(19) 0.0058(16) 0.006(2)
C4 0.0301(19) 0.032(2) 0.0241(18) 0.0005(16) 0.0026(16) 0.0017(16)
C5 0.0268(19) 0.0278(19) 0.0229(18) 0.0041(15) 0.0022(15) -0.0010(16)
C6 0.0256(18) 0.0278(19) 0.0198(18) 0.0027(15) -0.0004(15) -0.0008(15)
C7 0.0270(19) 0.0289(19) 0.0229(18) 0.0080(15) 0.0017(15) -0.0010(16)
C8 0.031(2) 0.046(2) 0.0201(18) 0.0032(18) -0.0037(16) 0.0019(18)
C9 0.0219(19) 0.051(2) 0.032(2) -0.0004(17) -0.0005(16) 0.0000(19)
C10 0.0275(19) 0.036(2) 0.0276(19) 0.0010(17) 0.0018(15) 0.0015(18)
C11 0.035(2) 0.029(2) 0.0201(17) 0.0075(16) 0.0021(16) 0.0016(15)
C12 0.0342(19) 0.0279(19) 0.0203(17) 0.0039(17) 0.0058(15) 0.0004(17)
C13 0.045(2) 0.0244(19) 0.0251(19) 0.0040(17) 0.0090(17) -0.0005(17)
C14 0.045(2) 0.0239(19) 0.0213(18) 0.0053(17) 0.0052(17) 0.0007(16)
C15 0.047(2) 0.041(2) 0.025(2) 0.0030(19) -0.0005(18) 0.0008(19)
C16 0.074(3) 0.037(2) 0.0198(19) 0.005(2) 0.006(2) 0.0012(18)
C17 0.055(3) 0.039(2) 0.028(2) 0.002(2) 0.014(2) 0.0042(19)
C18 0.049(2) 0.039(2) 0.034(2) 0.0016(19) 0.009(2) 0.0059(19)
C19 0.046(2) 0.034(2) 0.029(2) 0.0006(19) 0.002(2) 0.0022(18)
C20 0.040(2) 0.033(2) 0.0265(19) -0.0006(18) 0.0021(17) 0.0002(18)
C21 0.049(2) 0.045(2) 0.032(2) 0.009(2) -0.002(2) -0.0030(19)
C22 0.055(3) 0.048(3) 0.030(2) 0.007(2) 0.000(2) -0.005(2)
C23 0.047(2) 0.028(2) 0.037(2) 0.0026(18) 0.0113(19) 0.0059(18)
C24 0.040(2) 0.041(2) 0.030(2) -0.0034(18) 0.0028(18) 0.0035(18)
C25 0.043(2) 0.036(2) 0.0250(19) -0.0031(18) 0.0053(17) -0.0003(18)
C26 0.056(3) 0.033(2) 0.032(2) 0.003(2) 0.0098(19) 0.0039(19)
C27 0.033(2) 0.042(2) 0.025(2) 0.0034(18) -0.0039(18) -0.0020(18)
C28 0.063(3) 0.045(3) 0.049(3) 0.001(2) 0.008(2) 0.008(2)
N1 0.0266(16) 0.0391(18) 0.0190(15) -0.0011(13) -0.0012(13) 0.0073(14)
N2 0.0248(15) 0.0329(17) 0.0247(16) 0.0005(13) 0.0029(13) -0.0007(14)
N3 0.0376(17) 0.0348(17) 0.0214(15) 0.0029(15) -0.0014(13) -0.0008(15)
N4 0.0363(17) 0.0340(17) 0.0250(16) 0.0034(14) 0.0067(14) 0.0011(14)
O1 0.0383(15) 0.0471(17) 0.0229(13) 0.0061(12) -0.0015(12) 0.0020(13)
O2 0.0473(17) 0.0581(18) 0.0397(16) 0.0056(15) -0.0088(14) -0.0124(15)
O1W 0.0317(15) 0.0511(18) 0.0264(14) 0.0015(14) 0.0004(12) 0.0065(16)
O3 0.0395(15) 0.0458(16) 0.0317(14) 0.0116(13) 0.0058(12) 0.0029(13)
O2W 0.056(2) 0.066(2) 0.0315(16) 0.0160(16) 0.0087(15) 0.0060(16)
O4 0.0359(15) 0.0478(17) 0.0406(16) 0.0044(13) 0.0069(13) 0.0066(14)
Zn1 0.0280(2) 0.0409(3) 0.0218(2) -0.0013(2) -0.00023(17) 0.0054(2)

loop_
_atom_type_symbol
_atom_type_description
_atom_type_scat_dispersion_real
_atom_type_scat_dispersion_imag
_atom_type_scat_source
C C 0.0033 0.0016 'International Tables Vol C Tables 4.2.6.8 and 6.1.1.4'
H H 0.0000 0.0000 'International Tables Vol C Tables 4.2.6.8 and 6.1.1.4'
N N 0.0061 0.0033 'International Tables Vol C Tables 4.2.6.8 and 6.1.1.4'
O O 0.0106 0.0060 'International Tables Vol C Tables 4.2.6.8 and 6.1.1.4'
Zn Zn 0.2839 1.4301 'International Tables Vol C Tables 4.2.6.8 and 6.1.1.4'

loop_
_geom_angle_atom_site_label_1
_geom_angle_atom_site_label_2
_geom_angle_atom_site_label_3
_geom_angle_site_symmetry_1
_geom_angle
_geom_angle_publ_flag
N1 C1 C2 . 122.9(3) ?
N1 C1 H1 . 118.6 ?
C2 C1 H1 . 118.6 ?
C3 C2 C1 . 119.3(3) ?
C3 C2 H2 . 120.3 ?
C1 C2 H2 . 120.3 ?
C2 C3 C4 . 119.1(3) ?
C2 C3 H3 . 120.5 ?
C4 C3 H3 . 120.5 ?
C5 C4 C3 . 117.7(3) ?
C5 C4 C12 . 119.4(3) ?
C3 C4 C12 . 122.9(3) ?
N1 C5 C4 . 123.2(3) ?
N1 C5 C6 . 115.5(3) ?
C4 C5 C6 . 121.2(3) ?
N2 C6 C7 . 123.5(3) ?
N2 C6 C5 . 116.6(3) ?
C7 C6 C5 . 119.8(3) ?
C6 C7 C8 . 116.8(3) ?
C6 C7 C11 . 119.7(3) ?
C8 C7 C11 . 123.5(3) ?
C9 C8 C7 . 120.2(3) ?
C9 C8 H8 . 119.9 ?
C7 C8 H8 . 119.9 ?
C8 C9 C10 . 118.4(3) ?
C8 C9 H9 . 120.8 ?
C10 C9 H9 . 120.8 ?
N2 C10 C9 . 123.1(3) ?
N2 C10 H10 . 118.5 ?
C9 C10 H10 . 118.5 ?
N3 C11 C12 . 121.3(3) ?
N3 C11 C7 . 118.3(3) ?
C12 C11 C7 . 120.3(3) ?
N4 C12 C11 . 121.8(3) ?
N4 C12 C4 . 118.7(3) ?
C11 C12 C4 . 119.5(3) ?
N4 C13 C18 . 120.0(3) ?
N4 C13 C14 . 120.6(3) ?
C18 C13 C14 . 119.3(3) ?
N3 C14 C13 . 121.5(3) ?
N3 C14 C15 . 119.3(3) ?
C13 C14 C15 . 119.2(3) ?
C16 C15 C14 . 119.2(4) ?
C16 C15 H15 . 120.4 ?
C14 C15 H15 . 120.4 ?
C15 C16 C17 . 121.3(4) ?
C15 C16 H16 . 119.4 ?
C17 C16 H16 . 119.4 ?
C18 C17 C16 . 120.8(4) ?
C18 C17 H17 . 119.6 ?
C16 C17 H17 . 119.6 ?
C17 C18 C13 . 120.2(4) ?
C17 C18 H18 . 119.9 ?
C13 C18 H18 . 119.9 ?
O2 C19 O1 . 124.8(4) ?
O2 C19 C20 . 119.4(3) ?
O1 C19 C20 . 115.8(3) ?
C21 C20 C25 . 118.2(4) ?
C21 C20 C19 . 121.0(3) ?
C25 C20 C19 . 120.7(3) ?
C20 C21 C22 . 121.0(4) ?
C20 C21 H21 . 119.5 ?
C22 C21 H21 . 119.5 ?
C21 C22 C23 . 120.8(4) ?
C21 C22 H22 . 119.6 ?
C23 C22 H22 . 119.6 ?
C22 C23 C24 . 117.6(4) ?
C22 C23 C26 . 119.5(3) ?
C24 C23 C26 . 122.9(4) ?
C25 C24 C23 . 121.1(4) ?
C25 C24 H24 . 119.5 ?
C23 C24 H24 . 119.5 ?
C24 C25 C20 . 121.2(3) ?
C24 C25 H25 . 119.4 ?
C20 C25 H25 . 119.4 ?
C26 C26 C23 3_667 125.8(5) ?
C26 C26 H26 3_667 117.1 ?
C23 C26 H26 . 117.1 ?
O4 C27 O3 . 120.8(4) ?
O4 C27 C28 . 120.3(4) ?
O3 C27 C28 . 118.8(3) ?
O4 C27 Zn1 . 64.7(2) ?
O3 C27 Zn1 . 56.33(19) ?
C28 C27 Zn1 . 172.9(3) ?
C27 C28 H28A . 109.5 ?
C27 C28 H28B . 109.5 ?
H28A C28 H28B . 109.5 ?
C27 C28 H28C . 109.5 ?
H28A C28 H28C . 109.5 ?
H28B C28 H28C . 109.5 ?
C1 N1 C5 . 117.7(3) ?
C1 N1 Zn1 . 126.1(2) ?
C5 N1 Zn1 . 116.1(2) ?
C10 N2 C6 . 118.1(3) ?
C10 N2 Zn1 . 126.8(2) ?
C6 N2 Zn1 . 115.1(2) ?
C11 N3 C14 . 117.3(3) ?
C12 N4 C13 . 117.4(3) ?
C19 O1 Zn1 . 131.1(2) ?
Zn1 O1W HW11 . 97(3) ?
Zn1 O1W HW12 . 124(3) ?
HW11 O1W HW12 . 106(2) ?
C27 O3 Zn1 . 93.8(2) ?
HW21 O2W HW22 . 106(3) ?
C27 O4 Zn1 . 85.7(2) ?
O1 Zn1 O1W . 91.20(11) y
O1 Zn1 O3 . 93.34(10) y
O1W Zn1 O3 . 97.04(10) y
O1 Zn1 N1 . 111.64(11) y
O1W Zn1 N1 . 89.85(10) y
O3 Zn1 N1 . 153.98(11) y
O1 Zn1 N2 . 89.42(10) y
O1W Zn1 N2 . 165.64(11) y
O3 Zn1 N2 . 97.25(10) y
N1 Zn1 N2 . 76.61(10) y
O1 Zn1 O4 . 152.73(10) y
O1W Zn1 O4 . 92.66(11) y
O3 Zn1 O4 . 59.40(10) y
N1 Zn1 O4 . 95.36(10) y
N2 Zn1 O4 . 93.35(10) y

loop_
_geom_bond_atom_site_label_1
_geom_bond_atom_site_label_2
_geom_bond_site_symmetry_2
_geom_bond_distance
_geom_bond_publ_flag
C1 N1 . 1.339(4) ?
C1 C2 . 1.382(5) ?
C1 H1 . 0.9300 ?
C2 C3 . 1.374(5) ?
C2 H2 . 0.9300 ?
C3 C4 . 1.403(5) ?
C3 H3 . 0.9300 ?
C4 C5 . 1.389(4) ?
C4 C12 . 1.468(4) ?
C5 N1 . 1.350(4) ?
C5 C6 . 1.472(4) ?
C6 N2 . 1.337(4) ?
C6 C7 . 1.396(4) ?
C7 C8 . 1.397(5) ?
C7 C11 . 1.458(5) ?
C8 C9 . 1.371(5) ?
C8 H8 . 0.9300 ?
C9 C10 . 1.388(5) ?
C9 H9 . 0.9300 ?
C10 N2 . 1.328(4) ?
C10 H10 . 0.9300 ?
C11 N3 . 1.332(4) ?
C11 C12 . 1.429(5) ?
C12 N4 . 1.323(4) ?
C13 N4 . 1.361(4) ?
C13 C18 . 1.416(5) ?
C13 C14 . 1.421(5) ?
C14 N3 . 1.350(4) ?
C14 C15 . 1.424(5) ?
C15 C16 . 1.363(5) ?
C15 H15 . 0.9300 ?
C16 C17 . 1.412(5) ?
C16 H16 . 0.9300 ?
C17 C18 . 1.347(5) ?
C17 H17 . 0.9300 ?
C18 H18 . 0.9300 ?
C19 O2 . 1.257(4) ?
C19 O1 . 1.278(4) ?
C19 C20 . 1.495(5) ?
C20 C21 . 1.377(5) ?
C20 C25 . 1.395(5) ?
C21 C22 . 1.387(5) ?
C21 H21 . 0.9300 ?
C22 C23 . 1.394(5) ?
C22 H22 . 0.9300 ?
C23 C24 . 1.402(5) ?
C23 C26 . 1.466(5) ?
C24 C25 . 1.363(5) ?
C24 H24 . 0.9300 ?
C25 H25 . 0.9300 ?
C26 C26 3_667 1.337(7) ?
C26 H26 . 0.9300 ?
C27 O4 . 1.253(4) ?
C27 O3 . 1.264(4) ?
C27 C28 . 1.501(5) ?
C28 H28A . 0.9600 ?
C28 H28B . 0.9600 ?
C28 H28C . 0.9600 ?
O1W HW11 . 0.854(18) ?
O1W HW12 . 0.856(18) ?
O2W HW21 . 0.84(4) ?
O2W HW22 . 0.84(2) ?
Zn1 N1 . 2.127(3) y
Zn1 N2 . 2.155(3) y
Zn1 O1 . 2.009(2) y
Zn1 O3 . 2.111(3) y
Zn1 O4 . 2.294(3) y
Zn1 O1W . 2.079(2) y

loop_
_geom_hbond_atom_site_label_D
_geom_hbond_atom_site_label_H
_geom_hbond_atom_site_label_A
_geom_hbond_site_symmetry_A
_geom_hbond_distance_DH
_geom_hbond_distance_HA
_geom_hbond_distance_DA
_geom_hbond_angle_DHA
O1W HW12 O2W . 0.856(18) 1.837(18) 2.690(4) 175(4)
O1W HW11 O2 . 0.854(18) 1.788(18) 2.634(4) 170(4)
O2W HW21 O3 3_757 0.84(4) 1.97(2) 2.796(4) 166(5)
O2W HW22 N4 2_746 0.84(2) 2.22(2) 3.045(4) 168(6)

loop_
_geom_torsion_atom_site_label_1
_geom_torsion_atom_site_label_2
_geom_torsion_atom_site_label_3
_geom_torsion_atom_site_label_4
_geom_torsion_site_symmetry_4
_geom_torsion
N1 C1 C2 C3 . -1.9(6)
C1 C2 C3 C4 . 0.2(6)
C2 C3 C4 C5 . 1.6(5)
C2 C3 C4 C12 . -179.4(3)
C3 C4 C5 N1 . -1.8(5)
C12 C4 C5 N1 . 179.1(3)
C3 C4 C5 C6 . 177.3(3)
C12 C4 C5 C6 . -1.7(5)
N1 C5 C6 N2 . 0.0(4)
C4 C5 C6 N2 . -179.2(3)
N1 C5 C6 C7 . 178.0(3)
C4 C5 C6 C7 . -1.1(5)
N2 C6 C7 C8 . 0.4(5)
C5 C6 C7 C8 . -177.6(3)
N2 C6 C7 C11 . -178.8(3)
C5 C6 C7 C11 . 3.3(5)
C6 C7 C8 C9 . -0.9(5)
C11 C7 C8 C9 . 178.3(3)
C7 C8 C9 C10 . 0.5(5)
C8 C9 C10 N2 . 0.4(5)
C6 C7 C11 N3 . 177.9(3)
C8 C7 C11 N3 . -1.3(5)
C6 C7 C11 C12 . -2.5(5)
C8 C7 C11 C12 . 178.4(3)
N3 C11 C12 N4 . -1.3(5)
C7 C11 C12 N4 . 179.1(3)
N3 C11 C12 C4 . 179.2(3)
C7 C11 C12 C4 . -0.4(5)
C5 C4 C12 N4 . -177.0(3)
C3 C4 C12 N4 . 4.0(5)
C5 C4 C12 C11 . 2.5(5)
C3 C4 C12 C11 . -176.5(3)
N4 C13 C14 N3 . -1.4(5)
C18 C13 C14 N3 . 179.0(3)
N4 C13 C14 C15 . 177.4(3)
C18 C13 C14 C15 . -2.2(5)
N3 C14 C15 C16 . 179.7(3)
C13 C14 C15 C16 . 0.9(5)
C14 C15 C16 C17 . 0.5(6)
C15 C16 C17 C18 . -0.6(6)
C16 C17 C18 C13 . -0.8(6)
N4 C13 C18 C17 . -177.4(3)
C14 C13 C18 C17 . 2.2(5)
O2 C19 C20 C21 . -1.3(6)
O1 C19 C20 C21 . 179.9(3)
O2 C19 C20 C25 . 179.9(3)
O1 C19 C20 C25 . 1.1(5)
C25 C20 C21 C22 . -1.8(6)
C19 C20 C21 C22 . 179.3(4)
C20 C21 C22 C23 . 0.8(6)
C21 C22 C23 C24 . 0.7(6)
C21 C22 C23 C26 . -179.0(4)
C22 C23 C24 C25 . -1.2(6)
C26 C23 C24 C25 . 178.5(3)
C23 C24 C25 C20 . 0.1(6)
C21 C20 C25 C24 . 1.4(6)
C19 C20 C25 C24 . -179.8(3)
C22 C23 C26 C26 3_667 172.6(5)
C24 C23 C26 C26 3_667 -7.1(7)
C2 C1 N1 C5 . 1.7(5)
C2 C1 N1 Zn1 . -176.5(3)
C4 C5 N1 C1 . 0.2(5)
C6 C5 N1 C1 . -179.0(3)
C4 C5 N1 Zn1 . 178.6(3)
C6 C5 N1 Zn1 . -0.6(4)
C9 C10 N2 C6 . -0.9(5)
C9 C10 N2 Zn1 . 176.7(3)
C7 C6 N2 C10 . 0.5(5)
C5 C6 N2 C10 . 178.5(3)
C7 C6 N2 Zn1 . -177.4(3)
C5 C6 N2 Zn1 . 0.6(4)
C12 C11 N3 C14 . 0.2(5)
C7 C11 N3 C14 . 179.8(3)
C13 C14 N3 C11 . 1.1(5)
C15 C14 N3 C11 . -177.7(3)
C11 C12 N4 C13 . 1.0(5)
C4 C12 N4 C13 . -179.5(3)
C18 C13 N4 C12 . 179.9(3)
C14 C13 N4 C12 . 0.3(5)
O2 C19 O1 Zn1 . 19.1(6)
C20 C19 O1 Zn1 . -162.2(2)
O4 C27 O3 Zn1 . -5.3(3)
C28 C27 O3 Zn1 . 173.8(3)
O3 C27 O4 Zn1 . 4.9(3)
C28 C27 O4 Zn1 . -174.3(3)
C19 O1 Zn1 O1W . -5.7(3)
C19 O1 Zn1 O3 . 91.5(3)
C19 O1 Zn1 N1 . -96.0(3)
C19 O1 Zn1 N2 . -171.3(3)
C19 O1 Zn1 O4 . 92.5(4)
C19 O1 Zn1 C27 . 90.1(3)
C27 O3 Zn1 O1 . -177.7(2)
C27 O3 Zn1 O1W . -86.0(2)
C27 O3 Zn1 N1 . 18.3(3)
C27 O3 Zn1 N2 . 92.5(2)
C27 O3 Zn1 O4 . 2.89(18)
C1 N1 Zn1 O1 . 95.0(3)
C5 N1 Zn1 O1 . -83.2(3)
C1 N1 Zn1 O1W . 3.7(3)
C5 N1 Zn1 O1W . -174.5(3)
C1 N1 Zn1 O3 . -102.2(3)
C5 N1 Zn1 O3 . 79.6(3)
C1 N1 Zn1 N2 . 178.9(3)
C5 N1 Zn1 N2 . 0.7(2)
C1 N1 Zn1 O4 . -88.9(3)
C5 N1 Zn1 O4 . 92.9(2)
C1 N1 Zn1 C27 . -91.2(3)
C5 N1 Zn1 C27 . 90.6(3)
C10 N2 Zn1 O1 . -65.9(3)
C6 N2 Zn1 O1 . 111.7(2)
C10 N2 Zn1 O1W . -158.5(4)
C6 N2 Zn1 O1W . 19.1(6)
C10 N2 Zn1 O3 . 27.4(3)
C6 N2 Zn1 O3 . -155.0(2)
C10 N2 Zn1 N1 . -178.4(3)
C6 N2 Zn1 N1 . -0.7(2)
C10 N2 Zn1 O4 . 86.9(3)
C6 N2 Zn1 O4 . -95.4(2)
C10 N2 Zn1 C27 . 57.5(3)
C6 N2 Zn1 C27 . -124.9(2)
C27 O4 Zn1 O1 . -4.1(3)
C27 O4 Zn1 O1W . 93.7(2)
C27 O4 Zn1 O3 . -2.92(18)
C27 O4 Zn1 N1 . -176.2(2)
C27 O4 Zn1 N2 . -99.4(2)
O4 C27 Zn1 O1 . 177.74(17)
O3 C27 Zn1 O1 . 2.8(2)
O4 C27 Zn1 O1W . -88.1(2)
O3 C27 Zn1 O1W . 96.9(2)
O4 C27 Zn1 O3 . 175.0(3)
O4 C27 Zn1 N1 . 4.6(2)
O3 C27 Zn1 N1 . -170.35(18)
O4 C27 Zn1 N2 . 83.5(2)
O3 C27 Zn1 N2 . -91.5(2)
O3 C27 Zn1 O4 . -175.0(3)
